data_2238661
loop_
_publ_author_name
'Xu, Nan'
'Powell, Douglas R.'
'Richter-Addo, George B.'

_publ_section_title
;
 (2,3,5,6-Tetrafluorophenolato-\k<i>O</i>)(5,10,15,20-tetraphenylporphyrinato)iron(III)
;
_journal_issue 10
_journal_name_full 'Acta Crystallographica Section E'
_journal_page_first m564
_journal_page_last m565
_journal_paper_doi 10.1107/S160053681302607X
_journal_volume 69
_journal_year 2013
_chemical_formula_iupac '[Fe (C44 H28 N4) (C6 H F4 O)]'
_chemical_formula_moiety 'C50 H29 F4 Fe N4 O'
_chemical_formula_sum 'C50 H29 F4 Fe N4 O'
_chemical_formula_weight 833.62
_chemical_name_systematic (2,3,5,6-Tetrafluorophenolato-\k<i>O</i>)(5,10,15,20-tetraphenylporphyrinato)iron(III)
_space_group_crystal_system monoclinic
_space_group_IT_number 9
_space_group_name_Hall 'C -2yc'
_space_group_name_H-M_alt 'C 1 c 1'
_symmetry_space_group_name_Hall 'C -2yc'
_symmetry_space_group_name_H-M 'C 1 c 1'
_atom_sites_solution_hydrogens geom
_atom_sites_solution_primary direct
_atom_sites_solution_secondary difmap
_audit_creation_method SHELXL-2013
_cell_angle_alpha 90
_cell_angle_beta 98.510(4)
_cell_angle_gamma 90
_cell_formula_units_Z 4
_cell_length_a 22.287(4)
_cell_length_b 12.676(2)
_cell_length_c 13.339(2)
_cell_measurement_reflns_used 7386
_cell_measurement_temperature 100(2)
_cell_measurement_theta_max 27.12
_cell_measurement_theta_min 2.32
_cell_volume 3726.9(11)
_computing_cell_refinement 'SAINT (Bruker, 2007)'
_computing_data_collection 'SMART (Bruker, 2007)'
_computing_data_reduction 'SAINT (Bruker, 2007)'
_computing_molecular_graphics 'SHELXTL (Sheldrick, 2008)'
_computing_publication_material 'SHELXL2013 (Sheldrick, 2008)'
_computing_structure_refinement 'SHELXL2013 (Sheldrick, 2008)'
_computing_structure_solution 'SHELXS97 (Sheldrick, 2008)'
_diffrn_ambient_temperature 100(2)
_diffrn_measured_fraction_theta_full 1.000
_diffrn_measured_fraction_theta_max 0.991
_diffrn_measurement_device_type 'Bruker APEX CCD'
_diffrn_measurement_method '\f and \w scans'
_diffrn_radiation_type MoK\a
_diffrn_radiation_wavelength 0.71073
_diffrn_reflns_av_R_equivalents 0.0874
_diffrn_reflns_limit_h_max 29
_diffrn_reflns_limit_h_min -29
_diffrn_reflns_limit_k_max 16
_diffrn_reflns_limit_k_min -16
_diffrn_reflns_limit_l_max 17
_diffrn_reflns_limit_l_min -17
_diffrn_reflns_number 34669
_diffrn_reflns_theta_full 25.000
_diffrn_reflns_theta_max 28.368
_diffrn_reflns_theta_min 1.848
_exptl_absorpt_coefficient_mu 0.472
_exptl_absorpt_correction_T_max 0.937
_exptl_absorpt_correction_T_min 0.856
_exptl_absorpt_correction_type multi-scan
_exptl_absorpt_process_details '(<i>SADABS</i>; Bruker, 2001)'
_exptl_crystal_colour black
_exptl_crystal_density_diffrn 1.486
_exptl_crystal_description rod
_exptl_crystal_F_000 1708
_exptl_crystal_size_max 0.34
_exptl_crystal_size_mid 0.16
_exptl_crystal_size_min 0.14
_refine_diff_density_max 0.283
_refine_diff_density_min -0.404
_refine_ls_abs_structure_details
;
Refined as an inversion twin.
;
_refine_ls_abs_structure_Flack 0.47(3)
_refine_ls_extinction_method none
_refine_ls_goodness_of_fit_ref 1.009
_refine_ls_hydrogen_treatment constr
_refine_ls_matrix_type full
_refine_ls_number_parameters 651
_refine_ls_number_reflns 9209
_refine_ls_number_restraints 240
_refine_ls_restrained_S_all 1.003
_refine_ls_R_factor_all 0.0961
_refine_ls_R_factor_gt 0.0558
_refine_ls_shift/su_max 0.002
_refine_ls_shift/su_mean 0.000
_refine_ls_structure_factor_coef Fsqd
_refine_ls_weighting_details 'w=1/[\s^2^(Fo^2^)+(0.0460P)^2^] where P=(Fo^2^+2Fc^2^)/3'
_refine_ls_weighting_scheme calc
_refine_ls_wR_factor_gt 0.1026
_refine_ls_wR_factor_ref 0.1155
_reflns_number_gt 6448
_reflns_number_total 9209
_reflns_threshold_expression I>2\s(I)
_cod_data_source_file pk2492.cif
_cod_data_source_block I
_cod_original_cell_volume 3727(2)
_cod_database_code 2238661
_shelx_space_group_comment
;
The symmetry employed for this shelxl refinement is uniquely defined
by the following loop, which should always be used as a source of
symmetry information in preference to the above space-group names.
They are only intended as comments.
;
_shelx_estimated_absorpt_t_min 0.856
_shelx_estimated_absorpt_t_max 0.937
_shelxl_version_number 2.013

loop_
_space_group_symop_operation_xyz
'x, y, z'
'x, -y, z+1/2'
'x+1/2, y+1/2, z'
'x+1/2, -y+1/2, z+1/2'

loop_
_atom_site_type_symbol
_atom_site_label
_atom_site_fract_x
_atom_site_fract_y
_atom_site_fract_z
_atom_site_U_iso_or_equiv
_atom_site_adp_type
_atom_site_calc_flag
_atom_site_occupancy
_atom_site_disorder_assembly
_atom_site_disorder_group
Fe Fe1 0.51168(5) 0.48729(6) 0.54296(7) 0.0126(3) Uani d 0.788(3) A -1
F F1 0.5831(2) 0.2280(4) 0.6516(3) 0.0324(10) Uani d 0.788(3) A -1
F F2 0.5280(3) 0.0706(3) 0.7383(4) 0.0485(13) Uani d 0.788(3) A -1
F F3 0.4033(2) 0.3187(5) 0.8728(3) 0.0455(13) Uani d 0.788(3) A -1
F F4 0.4609(2) 0.4764(4) 0.7911(3) 0.0293(10) Uani d 0.788(3) A -1
O O1 0.5484(2) 0.4354(4) 0.6714(4) 0.0183(11) Uani d 0.788(3) A -1
Fe Fe1' 0.48973(16) 0.5111(3) 0.4615(3) 0.0192(13) Uani d 0.212(3) A -2
F F1' 0.5413(8) 0.5229(15) 0.2136(12) 0.032(4) Uani d 0.212(3) A -2
F F2' 0.5950(9) 0.6856(18) 0.1327(13) 0.051(5) Uani d 0.212(3) A -2
F F3' 0.4701(11) 0.9297(14) 0.2697(14) 0.054(5) Uani d 0.212(3) A -2
F F4' 0.4163(9) 0.7719(15) 0.3514(15) 0.048(5) Uani d 0.212(3) A -2
O O1' 0.4521(10) 0.5641(16) 0.3375(16) 0.029(4) Uani d 0.212(3) A -2
N N1 0.4870(2) 0.6413(3) 0.5683(3) 0.0191(11) Uani d 1 . .
N N2 0.4222(2) 0.4470(3) 0.5455(3) 0.0172(10) Uani d 1 . .
N N3 0.5164(2) 0.3543(3) 0.4520(4) 0.0211(11) Uani d 1 . .
N N4 0.58083(19) 0.5504(3) 0.4727(3) 0.0175(10) Uani d 1 . .
C C1 0.5238(3) 0.7312(4) 0.5686(4) 0.0188(13) Uani d 1 . .
C C2 0.4945(3) 0.8192(4) 0.6093(4) 0.0218(13) Uani d 1 . .
H H2 0.5097 0.8892 0.6171 0.026 Uiso calc 1 . .
C C3 0.4410(3) 0.7838(4) 0.6347(4) 0.0206(13) Uani d 1 . .
H H3 0.4123 0.8240 0.6647 0.025 Uiso calc 1 . .
C C4 0.4361(3) 0.6737(4) 0.6076(4) 0.0177(13) Uani d 1 . .
C C5 0.3861(2) 0.6108(4) 0.6183(4) 0.0174(12) Uani d 1 . .
C C6 0.3793(2) 0.5052(4) 0.5863(4) 0.0179(11) Uani d 1 . .
C C7 0.3263(3) 0.4425(4) 0.5904(4) 0.0185(12) Uani d 1 . .
H H7 0.2904 0.4643 0.6153 0.022 Uiso calc 1 . .
C C8 0.3366(3) 0.3463(4) 0.5522(4) 0.0177(12) Uani d 1 . .
H H8 0.3095 0.2881 0.5452 0.021 Uiso calc 1 . .
C C9 0.3963(2) 0.3488(4) 0.5244(4) 0.0169(12) Uani d 1 . .
C C10 0.4228(3) 0.2629(4) 0.4820(4) 0.0177(12) Uani d 1 . .
C C11 0.4796(3) 0.2674(4) 0.4479(4) 0.0185(12) Uani d 1 . .
C C12 0.5068(2) 0.1798(4) 0.4036(4) 0.0204(13) Uani d 1 . .
H H12 0.4907 0.1105 0.3944 0.024 Uiso calc 1 . .
C C13 0.5594(3) 0.2147(4) 0.3775(4) 0.0199(13) Uani d 1 . .
H H13 0.5870 0.1746 0.3449 0.024 Uiso calc 1 . .
C C14 0.5665(3) 0.3240(4) 0.4078(4) 0.0179(12) Uani d 1 . .
C C15 0.6154(3) 0.3882(4) 0.3936(4) 0.0166(12) Uani d 1 . .
C C16 0.6219(2) 0.4925(4) 0.4257(4) 0.0166(11) Uani d 1 . .
C C17 0.6735(3) 0.5583(4) 0.4158(4) 0.0186(12) Uani d 1 . .
H H17 0.7082 0.5378 0.3870 0.022 Uiso calc 1 . .
C C18 0.6638(3) 0.6535(4) 0.4544(4) 0.0187(13) Uani d 1 . .
H H18 0.6903 0.7125 0.4577 0.022 Uiso calc 1 . .
C C19 0.6060(3) 0.6501(4) 0.4899(4) 0.0162(12) Uani d 1 . .
C C20 0.5796(3) 0.7352(4) 0.5334(4) 0.0178(12) Uani d 1 . .
C C21 0.3355(2) 0.6582(4) 0.6651(4) 0.0182(12) Uani d 1 . .
C C22 0.3016(2) 0.7416(4) 0.6170(4) 0.0177(12) Uani d 1 . .
H H22 0.3123 0.7699 0.5561 0.021 Uiso calc 1 . .
C C23 0.2526(3) 0.7838(4) 0.6569(4) 0.0229(14) Uani d 1 . .
H H23 0.2301 0.8407 0.6237 0.027 Uiso calc 1 . .
C C24 0.2368(3) 0.7417(5) 0.7463(4) 0.0257(14) Uani d 1 . .
H H24 0.2031 0.7694 0.7737 0.031 Uiso calc 1 . .
C C25 0.2701(3) 0.6601(5) 0.7946(4) 0.0267(14) Uani d 1 . .
H H25 0.2592 0.6320 0.8555 0.032 Uiso calc 1 . .
C C26 0.3194(3) 0.6182(4) 0.7555(4) 0.0207(13) Uani d 1 . .
H H26 0.3423 0.5624 0.7900 0.025 Uiso calc 1 . .
C C27 0.3888(3) 0.1617(4) 0.4690(4) 0.0187(12) Uani d 1 . .
C C28 0.3766(3) 0.1034(4) 0.5531(4) 0.0220(13) Uani d 1 . .
H H28 0.3896 0.1289 0.6198 0.026 Uiso calc 1 . .
C C29 0.3454(3) 0.0077(4) 0.5388(4) 0.0227(14) Uani d 1 . .
H H29 0.3368 -0.0309 0.5959 0.027 Uiso calc 1 . .
C C30 0.3271(3) -0.0312(4) 0.4428(4) 0.0218(13) Uani d 1 . .
H H30 0.3076 -0.0978 0.4338 0.026 Uiso calc 1 . .
C C31 0.3374(3) 0.0275(4) 0.3597(4) 0.0221(13) Uani d 1 . .
H H31 0.3234 0.0023 0.2932 0.027 Uiso calc 1 . .
C C32 0.3679(2) 0.1225(4) 0.3726(4) 0.0194(13) Uani d 1 . .
H H32 0.3748 0.1618 0.3147 0.023 Uiso calc 1 . .
C C33 0.6656(2) 0.3419(4) 0.3438(4) 0.0159(12) Uani d 1 . .
C C34 0.7000(2) 0.2582(4) 0.3883(4) 0.0196(12) Uani d 1 . .
H H34 0.6903 0.2281 0.4492 0.024 Uiso calc 1 . .
C C35 0.7478(3) 0.2180(4) 0.3457(4) 0.0229(14) Uani d 1 . .
H H35 0.7707 0.1605 0.3770 0.027 Uiso calc 1 . .
C C36 0.7626(3) 0.2614(5) 0.2573(4) 0.0258(15) Uani d 1 . .
H H36 0.7962 0.2353 0.2286 0.031 Uiso calc 1 . .
C C37 0.7277(3) 0.3434(5) 0.2114(4) 0.0241(14) Uani d 1 . .
H H37 0.7373 0.3727 0.1502 0.029 Uiso calc 1 . .
C C38 0.6791(3) 0.3833(4) 0.2529(4) 0.0206(13) Uani d 1 . .
H H38 0.6551 0.4386 0.2197 0.025 Uiso calc 1 . .
C C39 0.6127(2) 0.8381(4) 0.5434(4) 0.0159(12) Uani d 1 . .
C C40 0.6245(3) 0.8940(4) 0.4597(4) 0.0207(13) Uani d 1 . .
H H40 0.6121 0.8658 0.3939 0.025 Uiso calc 1 . .
C C41 0.6540(2) 0.9903(4) 0.4696(4) 0.0225(13) Uani d 1 . .
H H41 0.6620 1.0275 0.4112 0.027 Uiso calc 1 . .
C C42 0.6720(3) 1.0323(4) 0.5659(5) 0.0229(14) Uani d 1 . .
H H42 0.6913 1.0993 0.5731 0.028 Uiso calc 1 . .
C C43 0.6618(3) 0.9773(4) 0.6502(4) 0.0223(12) Uani d 1 . .
H H43 0.6746 1.0055 0.7159 0.027 Uiso calc 1 . .
C C44 0.6325(3) 0.8792(4) 0.6393(4) 0.0204(13) Uani d 1 . .
H H44 0.6261 0.8405 0.6978 0.024 Uiso calc 1 . .
C C45 0.5240(6) 0.3592(9) 0.7168(9) 0.0138(17) Uani d 0.788(3) A -1
C C46 0.5390(4) 0.2499(7) 0.7079(7) 0.0218(16) Uani d 0.788(3) A -1
C C47 0.5099(5) 0.1722(8) 0.7515(8) 0.0289(19) Uani d 0.788(3) A -1
C C48 0.4650(4) 0.1910(8) 0.8083(7) 0.0336(15) Uani d 0.788(3) A -1
H H48 0.4456 0.1353 0.8386 0.040 Uiso calc 0.788(3) A -1
C C49 0.4491(4) 0.2959(8) 0.8195(7) 0.0281(18) Uani d 0.788(3) A -1
C C50 0.4784(6) 0.3757(8) 0.7765(9) 0.0175(18) Uani d 0.788(3) A -1
C C45' 0.473(3) 0.644(4) 0.291(4) 0.030(6) Uani d 0.212(3) A -2
C C46' 0.517(3) 0.630(4) 0.234(4) 0.032(9) Uani d 0.212(3) A -2
C C47' 0.5473(18) 0.709(3) 0.191(3) 0.033(6) Uani d 0.212(3) A -2
C C48' 0.5329(19) 0.811(4) 0.200(3) 0.046(5) Uani d 0.212(3) A -2
H H48' 0.5526 0.8657 0.1683 0.055 Uiso calc 0.212(3) A -2
C C49' 0.487(2) 0.833(4) 0.259(4) 0.039(9) Uani d 0.212(3) A -2
C C50' 0.4568(19) 0.747(3) 0.309(3) 0.031(7) Uani d 0.212(3) A -2

loop_
_atom_site_aniso_label
_atom_site_aniso_U_11
_atom_site_aniso_U_22
_atom_site_aniso_U_33
_atom_site_aniso_U_12
_atom_site_aniso_U_13
_atom_site_aniso_U_23
Fe1 0.0129(5) 0.0094(4) 0.0163(5) -0.0022(5) 0.0048(3) 0.0001(5)
F1 0.034(3) 0.031(3) 0.032(3) 0.010(2) 0.0049(19) -0.0036(19)
F2 0.071(4) 0.017(2) 0.051(3) -0.003(2) -0.013(3) 0.0044(19)
F3 0.026(3) 0.089(4) 0.023(2) -0.015(2) 0.0084(18) 0.004(2)
F4 0.028(3) 0.035(2) 0.026(2) 0.009(2) 0.0065(19) -0.0053(19)
O1 0.021(3) 0.017(2) 0.018(2) -0.005(2) 0.0043(19) 0.0018(19)
Fe1' 0.014(2) 0.025(2) 0.020(2) 0.0005(19) 0.0077(16) -0.0024(17)
F1' 0.036(10) 0.038(6) 0.020(10) 0.009(7) -0.005(7) -0.011(6)
F2' 0.046(10) 0.078(12) 0.030(9) 0.003(8) 0.008(7) 0.004(9)
F3' 0.076(13) 0.028(6) 0.055(12) 0.008(7) -0.005(9) 0.003(6)
F4' 0.049(10) 0.042(10) 0.055(11) 0.011(7) 0.012(8) -0.009(8)
O1' 0.035(10) 0.026(7) 0.026(7) 0.008(7) 0.000(5) -0.001(6)
N1 0.014(3) 0.015(2) 0.030(3) -0.0036(19) 0.010(2) -0.0033(19)
N2 0.017(2) 0.010(2) 0.027(3) -0.0022(18) 0.008(2) -0.0024(18)
N3 0.020(3) 0.011(2) 0.035(3) -0.0016(19) 0.013(2) -0.0017(19)
N4 0.013(2) 0.014(2) 0.026(3) -0.0004(18) 0.005(2) -0.0007(18)
C1 0.018(3) 0.013(3) 0.026(3) -0.002(2) 0.008(3) -0.001(2)
C2 0.017(3) 0.020(3) 0.028(3) 0.000(3) 0.004(3) -0.005(2)
C3 0.019(3) 0.016(3) 0.028(3) 0.001(2) 0.007(3) -0.006(2)
C4 0.016(3) 0.014(3) 0.024(3) 0.001(2) 0.005(2) -0.004(2)
C5 0.012(3) 0.017(3) 0.024(3) -0.001(2) 0.006(2) 0.003(2)
C6 0.017(3) 0.016(3) 0.022(3) 0.003(2) 0.007(2) -0.001(2)
C7 0.014(3) 0.022(3) 0.021(3) -0.001(2) 0.007(2) -0.001(2)
C8 0.017(3) 0.017(3) 0.021(3) -0.004(2) 0.009(2) 0.002(2)
C9 0.018(3) 0.015(3) 0.020(3) 0.001(2) 0.008(2) 0.001(2)
C10 0.018(3) 0.012(3) 0.024(3) -0.004(2) 0.003(2) -0.001(2)
C11 0.014(3) 0.010(3) 0.032(3) -0.002(2) 0.006(3) -0.003(2)
C12 0.021(3) 0.011(3) 0.030(3) -0.005(2) 0.007(3) -0.002(2)
C13 0.019(3) 0.016(3) 0.025(3) 0.002(2) 0.005(3) -0.001(2)
C14 0.016(3) 0.015(3) 0.024(3) -0.003(2) 0.008(2) 0.001(2)
C15 0.017(3) 0.014(3) 0.019(3) 0.001(2) 0.004(2) 0.001(2)
C16 0.014(3) 0.019(3) 0.019(3) -0.003(2) 0.008(2) 0.004(2)
C17 0.016(3) 0.019(3) 0.023(3) -0.004(2) 0.010(2) 0.003(2)
C18 0.016(3) 0.019(3) 0.021(3) -0.004(2) 0.003(2) -0.003(2)
C19 0.014(3) 0.012(3) 0.023(3) -0.006(2) 0.003(2) 0.002(2)
C20 0.018(3) 0.014(3) 0.023(3) -0.003(2) 0.008(2) -0.004(2)
C21 0.016(3) 0.016(3) 0.024(3) -0.006(2) 0.006(2) -0.005(2)
C22 0.016(3) 0.015(3) 0.022(3) -0.007(2) 0.003(2) -0.001(2)
C23 0.023(3) 0.019(3) 0.027(3) -0.001(3) 0.000(3) -0.004(2)
C24 0.021(3) 0.029(3) 0.028(3) -0.006(3) 0.009(3) -0.017(3)
C25 0.028(4) 0.033(4) 0.021(3) -0.007(3) 0.008(3) -0.010(3)
C26 0.022(4) 0.020(3) 0.021(3) -0.005(2) 0.004(3) -0.004(2)
C27 0.016(3) 0.013(3) 0.028(3) 0.003(2) 0.006(3) 0.003(2)
C28 0.019(3) 0.022(3) 0.025(3) -0.005(2) 0.003(3) -0.001(2)
C29 0.021(3) 0.016(3) 0.032(4) -0.004(3) 0.008(3) 0.000(3)
C30 0.020(3) 0.014(3) 0.032(3) -0.007(2) 0.005(3) -0.002(2)
C31 0.021(3) 0.021(3) 0.024(3) -0.004(3) 0.003(2) -0.003(2)
C32 0.018(3) 0.019(3) 0.023(3) -0.001(2) 0.009(2) 0.004(2)
C33 0.007(3) 0.016(3) 0.024(3) -0.003(2) 0.004(2) -0.006(2)
C34 0.021(3) 0.016(3) 0.023(3) -0.001(2) 0.005(2) -0.003(2)
C35 0.016(3) 0.018(3) 0.034(3) -0.001(2) 0.004(3) -0.013(3)
C36 0.014(3) 0.034(4) 0.031(4) -0.004(3) 0.009(3) -0.017(3)
C37 0.026(4) 0.031(3) 0.017(3) -0.010(3) 0.008(3) -0.005(2)
C38 0.020(3) 0.020(3) 0.023(3) -0.005(2) 0.005(3) -0.001(2)
C39 0.012(3) 0.009(3) 0.028(3) 0.000(2) 0.008(2) -0.001(2)
C40 0.020(3) 0.019(3) 0.023(3) 0.001(2) 0.003(2) -0.001(2)
C41 0.025(3) 0.017(3) 0.025(3) -0.003(3) 0.004(2) 0.006(3)
C42 0.023(3) 0.011(3) 0.035(4) -0.004(3) 0.003(3) 0.001(2)
C43 0.019(3) 0.018(3) 0.030(3) -0.002(3) 0.005(3) -0.004(2)
C44 0.022(3) 0.016(3) 0.024(3) 0.000(2) 0.004(3) 0.000(2)
C45 0.011(4) 0.017(3) 0.012(4) -0.001(2) 0.001(3) 0.001(2)
C46 0.023(4) 0.014(2) 0.026(4) 0.001(3) -0.002(3) 0.001(3)
C47 0.041(6) 0.019(2) 0.023(5) -0.006(3) -0.008(4) 0.006(3)
C48 0.039(4) 0.035(3) 0.024(4) -0.020(3) -0.006(3) 0.008(3)
C49 0.022(4) 0.042(3) 0.019(4) -0.014(3) 0.002(3) 0.004(3)
C50 0.014(4) 0.025(3) 0.013(4) -0.002(3) 0.002(3) -0.001(3)
C45' 0.039(13) 0.026(6) 0.024(11) 0.006(6) 0.003(10) -0.001(6)
C46' 0.037(15) 0.033(6) 0.024(17) 0.002(6) 0.001(14) -0.009(6)
C47' 0.033(11) 0.044(6) 0.018(12) -0.004(6) -0.008(9) -0.003(6)
C48' 0.048(7) 0.042(6) 0.047(8) -0.006(5) 0.001(5) 0.001(5)
C49' 0.045(14) 0.028(6) 0.040(19) 0.002(7) -0.006(15) 0.002(7)
C50' 0.035(12) 0.026(6) 0.029(14) 0.007(6) -0.005(11) -0.005(7)

loop_
_atom_type_symbol
_atom_type_description
_atom_type_scat_dispersion_real
_atom_type_scat_dispersion_imag
_atom_type_scat_source
C C 0.0033 0.0016 'International Tables Vol C Tables 4.2.6.8 and 6.1.1.4'
H H 0.0000 0.0000 'International Tables Vol C Tables 4.2.6.8 and 6.1.1.4'
N N 0.0061 0.0033 'International Tables Vol C Tables 4.2.6.8 and 6.1.1.4'
O O 0.0106 0.0060 'International Tables Vol C Tables 4.2.6.8 and 6.1.1.4'
F F 0.0171 0.0103 'International Tables Vol C Tables 4.2.6.8 and 6.1.1.4'
Fe Fe 0.3463 0.8444 'International Tables Vol C Tables 4.2.6.8 and 6.1.1.4'

loop_
_geom_angle_atom_site_label_1
_geom_angle_atom_site_label_2
_geom_angle_atom_site_label_3
_geom_angle
O1 Fe1 N2 100.8(2)
O1 Fe1 N1 105.6(2)
N2 Fe1 N1 87.14(17)
O1 Fe1 N4 106.8(2)
N2 Fe1 N4 152.3(2)
N1 Fe1 N4 86.76(16)
O1 Fe1 N3 101.1(2)
N2 Fe1 N3 86.62(17)
N1 Fe1 N3 153.3(2)
N4 Fe1 N3 86.80(17)
C45 O1 Fe1 121.4(7)
O1' Fe1' N4 106.6(7)
O1' Fe1' N3 112.6(7)
N4 Fe1' N3 87.0(2)
O1' Fe1' N2 109.8(7)
N4 Fe1' N2 143.2(3)
N3 Fe1' N2 84.2(2)
O1' Fe1' N1 104.7(7)
N4 Fe1' N1 83.9(2)
N3 Fe1' N1 142.7(3)
N2 Fe1' N1 81.8(2)
C45' O1' Fe1' 123(3)
C4 N1 C1 105.6(4)
C4 N1 Fe1 126.6(3)
C1 N1 Fe1 126.6(3)
C4 N1 Fe1' 125.2(4)
C1 N1 Fe1' 122.8(3)
C9 N2 C6 105.5(4)
C9 N2 Fe1 126.6(3)
C6 N2 Fe1 126.9(3)
C9 N2 Fe1' 122.4(4)
C6 N2 Fe1' 125.3(3)
C11 N3 C14 106.0(4)
C11 N3 Fe1' 126.5(4)
C14 N3 Fe1' 122.9(3)
C11 N3 Fe1 126.2(4)
C14 N3 Fe1 125.5(3)
C19 N4 C16 106.1(4)
C19 N4 Fe1' 126.7(4)
C16 N4 Fe1' 122.9(3)
C19 N4 Fe1 125.7(4)
C16 N4 Fe1 125.5(3)
C20 C1 N1 125.4(5)
C20 C1 C2 125.2(5)
N1 C1 C2 109.4(5)
C3 C2 C1 107.6(5)
C3 C2 H2 126.2
C1 C2 H2 126.2
C2 C3 C4 107.0(5)
C2 C3 H3 126.5
C4 C3 H3 126.5
N1 C4 C5 125.6(5)
N1 C4 C3 110.3(5)
C5 C4 C3 124.0(5)
C4 C5 C6 124.4(5)
C4 C5 C21 118.5(5)
C6 C5 C21 117.1(5)
N2 C6 C5 125.3(5)
N2 C6 C7 110.0(4)
C5 C6 C7 124.7(5)
C8 C7 C6 107.3(5)
C8 C7 H7 126.3
C6 C7 H7 126.3
C7 C8 C9 107.1(5)
C7 C8 H8 126.5
C9 C8 H8 126.5
N2 C9 C10 126.4(5)
N2 C9 C8 110.1(4)
C10 C9 C8 123.5(5)
C9 C10 C11 123.6(5)
C9 C10 C27 118.7(5)
C11 C10 C27 117.7(5)
N3 C11 C10 125.6(5)
N3 C11 C12 110.6(5)
C10 C11 C12 123.8(5)
C13 C12 C11 106.9(5)
C13 C12 H12 126.5
C11 C12 H12 126.5
C12 C13 C14 107.8(5)
C12 C13 H13 126.1
C14 C13 H13 126.1
N3 C14 C15 126.1(5)
N3 C14 C13 108.8(5)
C15 C14 C13 125.2(5)
C16 C15 C14 124.1(5)
C16 C15 C33 117.2(5)
C14 C15 C33 118.7(5)
C15 C16 N4 126.4(5)
C15 C16 C17 124.7(5)
N4 C16 C17 108.9(5)
C18 C17 C16 108.1(5)
C18 C17 H17 126.0
C16 C17 H17 126.0
C17 C18 C19 107.5(5)
C17 C18 H18 126.2
C19 C18 H18 126.2
N4 C19 C20 126.0(5)
N4 C19 C18 109.4(5)
C20 C19 C18 124.6(5)
C1 C20 C19 124.3(5)
C1 C20 C39 117.1(5)
C19 C20 C39 118.5(5)
C22 C21 C26 118.6(5)
C22 C21 C5 120.2(5)
C26 C21 C5 121.2(5)
C23 C22 C21 121.2(5)
C23 C22 H22 119.4
C21 C22 H22 119.4
C22 C23 C24 119.3(5)
C22 C23 H23 120.3
C24 C23 H23 120.3
C25 C24 C23 120.0(6)
C25 C24 H24 120.0
C23 C24 H24 120.0
C24 C25 C26 120.9(5)
C24 C25 H25 119.6
C26 C25 H25 119.6
C25 C26 C21 120.1(5)
C25 C26 H26 120.0
C21 C26 H26 120.0
C32 C27 C28 118.2(5)
C32 C27 C10 120.7(5)
C28 C27 C10 121.1(5)
C29 C28 C27 119.9(5)
C29 C28 H28 120.0
C27 C28 H28 120.0
C30 C29 C28 120.8(5)
C30 C29 H29 119.6
C28 C29 H29 119.6
C29 C30 C31 119.5(5)
C29 C30 H30 120.3
C31 C30 H30 120.3
C32 C31 C30 120.4(5)
C32 C31 H31 119.8
C30 C31 H31 119.8
C31 C32 C27 121.1(5)
C31 C32 H32 119.4
C27 C32 H32 119.4
C34 C33 C38 118.8(5)
C34 C33 C15 120.6(5)
C38 C33 C15 120.6(5)
C35 C34 C33 121.2(5)
C35 C34 H34 119.4
C33 C34 H34 119.4
C34 C35 C36 120.1(5)
C34 C35 H35 120.0
C36 C35 H35 120.0
C35 C36 C37 119.0(5)
C35 C36 H36 120.5
C37 C36 H36 120.5
C38 C37 C36 121.3(5)
C38 C37 H37 119.4
C36 C37 H37 119.4
C37 C38 C33 119.5(5)
C37 C38 H38 120.2
C33 C38 H38 120.2
C40 C39 C44 118.7(5)
C40 C39 C20 121.8(5)
C44 C39 C20 119.6(5)
C39 C40 C41 121.4(5)
C39 C40 H40 119.3
C41 C40 H40 119.3
C40 C41 C42 119.6(5)
C40 C41 H41 120.2
C42 C41 H41 120.2
C43 C42 C41 120.1(5)
C43 C42 H42 119.9
C41 C42 H42 119.9
C42 C43 C44 119.8(5)
C42 C43 H43 120.1
C44 C43 H43 120.1
C39 C44 C43 120.4(5)
C39 C44 H44 119.8
C43 C44 H44 119.8
O1 C45 C50 122.9(9)
O1 C45 C46 124.0(8)
C50 C45 C46 113.0(9)
C47 C46 F1 121.5(9)
C47 C46 C45 122.2(10)
F1 C46 C45 116.3(8)
C46 C47 C48 123.3(10)
C46 C47 F2 117.3(10)
C48 C47 F2 119.4(9)
C47 C48 C49 116.6(8)
C47 C48 H48 121.7
C49 C48 H48 121.7
F3 C49 C50 120.1(9)
F3 C49 C48 118.9(8)
C50 C49 C48 121.0(9)
F4 C50 C49 117.9(9)
F4 C50 C45 118.1(7)
C49 C50 C45 123.9(10)
O1' C45' C46' 121(4)
O1' C45' C50' 122(4)
C46' C45' C50' 117(5)
C45' C46' C47' 126(5)
C45' C46' F1' 123(4)
C47' C46' F1' 112(4)
C48' C47' C46' 122(4)
C48' C47' F2' 117(4)
C46' C47' F2' 122(4)
C47' C48' C49' 116(4)
C47' C48' H48' 122.0
C49' C48' H48' 122.0
F3' C49' C48' 120(5)
F3' C49' C50' 118(4)
C48' C49' C50' 122(4)
F4' C50' C45' 125(4)
F4' C50' C49' 117(4)
C45' C50' C49' 118(4)

loop_
_geom_bond_atom_site_label_1
_geom_bond_atom_site_label_2
_geom_bond_distance
Fe1 O1 1.903(5)
Fe1 N2 2.063(4)
Fe1 N1 2.070(4)
Fe1 N4 2.078(4)
Fe1 N3 2.089(4)
F1 C46 1.351(10)
F2 C47 1.369(11)
F3 C49 1.359(10)
F4 C50 1.356(12)
O1 C45 1.302(12)
Fe1' O1' 1.87(2)
Fe1' N4 2.074(6)
Fe1' N3 2.083(6)
Fe1' N2 2.163(6)
Fe1' N1 2.187(6)
F1' C46' 1.50(6)
F2' C47' 1.44(4)
F3' C49' 1.30(5)
F4' C50' 1.18(4)
O1' C45' 1.31(5)
N1 C4 1.381(7)
N1 C1 1.404(6)
N2 C9 1.384(6)
N2 C6 1.383(6)
N3 C11 1.370(6)
N3 C14 1.392(7)
N4 C19 1.388(6)
N4 C16 1.393(6)
C1 C20 1.393(8)
C1 C2 1.439(7)
C2 C3 1.363(8)
C2 H2 0.9500
C3 C4 1.441(7)
C3 H3 0.9500
C4 C5 1.394(7)
C5 C6 1.407(7)
C5 C21 1.493(7)
C6 C7 1.432(7)
C7 C8 1.355(7)
C7 H7 0.9500
C8 C9 1.432(7)
C8 H8 0.9500
C9 C10 1.398(7)
C10 C11 1.408(8)
C10 C27 1.487(7)
C11 C12 1.434(7)
C12 C13 1.347(7)
C12 H12 0.9500
C13 C14 1.446(7)
C13 H13 0.9500
C14 C15 1.395(7)
C15 C16 1.391(7)
C15 C33 1.502(7)
C16 C17 1.441(7)
C17 C18 1.343(7)
C17 H17 0.9500
C18 C19 1.438(8)
C18 H18 0.9500
C19 C20 1.395(7)
C20 C39 1.495(7)
C21 C22 1.398(7)
C21 C26 1.403(7)
C22 C23 1.391(8)
C22 H22 0.9500
C23 C24 1.399(8)
C23 H23 0.9500
C24 C25 1.377(8)
C24 H24 0.9500
C25 C26 1.391(7)
C25 H25 0.9500
C26 H26 0.9500
C27 C32 1.392(7)
C27 C28 1.404(7)
C28 C29 1.396(8)
C28 H28 0.9500
C29 C30 1.376(7)
C29 H29 0.9500
C30 C31 1.382(8)
C30 H30 0.9500
C31 C32 1.382(7)
C31 H31 0.9500
C32 H32 0.9500
C33 C34 1.390(7)
C33 C38 1.394(7)
C34 C35 1.378(8)
C34 H34 0.9500
C35 C36 1.384(8)
C35 H35 0.9500
C36 C37 1.386(8)
C36 H36 0.9500
C37 C38 1.384(7)
C37 H37 0.9500
C38 H38 0.9500
C39 C40 1.379(7)
C39 C44 1.392(7)
C40 C41 1.384(7)
C40 H40 0.9500
C41 C42 1.393(7)
C41 H41 0.9500
C42 C43 1.371(8)
C42 H42 0.9500
C43 C44 1.402(7)
C43 H43 0.9500
C44 H44 0.9500
C45 C50 1.396(15)
C45 C46 1.434(13)
C46 C47 1.357(13)
C47 C48 1.361(13)
C48 C49 1.390(13)
C48 H48 0.9500
C49 C50 1.374(13)
C45' C46' 1.34(7)
C45' C50' 1.39(5)
C46' C47' 1.38(6)
C47' C48' 1.35(5)
C48' C49' 1.40(6)
C48' H48' 0.9500
C49' C50' 1.48(6)

loop_
_geom_torsion_atom_site_label_1
_geom_torsion_atom_site_label_2
_geom_torsion_atom_site_label_3
_geom_torsion_atom_site_label_4
_geom_torsion
N4 Fe1' O1' C45' -25(3)
N3 Fe1' O1' C45' -119(3)
N2 Fe1' O1' C45' 149(3)
N1 Fe1' O1' C45' 63(3)
C4 N1 C1 C20 -178.8(5)
Fe1 N1 C1 C20 12.8(7)
Fe1' N1 C1 C20 -25.6(7)
C4 N1 C1 C2 0.2(6)
Fe1 N1 C1 C2 -168.2(4)
Fe1' N1 C1 C2 153.4(4)
C20 C1 C2 C3 179.7(5)
N1 C1 C2 C3 0.7(6)
C1 C2 C3 C4 -1.3(6)
C1 N1 C4 C5 177.7(5)
Fe1 N1 C4 C5 -13.9(8)
Fe1' N1 C4 C5 25.4(8)
C1 N1 C4 C3 -1.0(6)
Fe1 N1 C4 C3 167.4(4)
Fe1' N1 C4 C3 -153.4(4)
C2 C3 C4 N1 1.5(6)
C2 C3 C4 C5 -177.3(5)
N1 C4 C5 C6 -2.8(9)
C3 C4 C5 C6 175.8(5)
N1 C4 C5 C21 178.4(5)
C3 C4 C5 C21 -3.0(8)
C9 N2 C6 C5 -179.5(5)
Fe1 N2 C6 C5 11.4(7)
Fe1' N2 C6 C5 -28.3(7)
C9 N2 C6 C7 0.0(6)
Fe1 N2 C6 C7 -169.1(3)
Fe1' N2 C6 C7 151.2(4)
C4 C5 C6 N2 4.1(8)
C21 C5 C6 N2 -177.1(5)
C4 C5 C6 C7 -175.3(5)
C21 C5 C6 C7 3.5(8)
N2 C6 C7 C8 -0.1(6)
C5 C6 C7 C8 179.4(5)
C6 C7 C8 C9 0.1(6)
C6 N2 C9 C10 179.9(5)
Fe1 N2 C9 C10 -11.0(8)
Fe1' N2 C9 C10 27.6(7)
C6 N2 C9 C8 0.1(6)
Fe1 N2 C9 C8 169.2(3)
Fe1' N2 C9 C8 -152.2(4)
C7 C8 C9 N2 -0.2(6)
C7 C8 C9 C10 -180.0(5)
N2 C9 C10 C11 -4.5(9)
C8 C9 C10 C11 175.3(5)
N2 C9 C10 C27 177.4(5)
C8 C9 C10 C27 -2.8(8)
C14 N3 C11 C10 -178.4(5)
Fe1' N3 C11 C10 -22.3(8)
Fe1 N3 C11 C10 18.2(8)
C14 N3 C11 C12 1.6(6)
Fe1' N3 C11 C12 157.7(4)
Fe1 N3 C11 C12 -161.7(4)
C9 C10 C11 N3 0.6(9)
C27 C10 C11 N3 178.7(5)
C9 C10 C11 C12 -179.5(5)
C27 C10 C11 C12 -1.4(8)
N3 C11 C12 C13 -2.0(6)
C10 C11 C12 C13 178.0(5)
C11 C12 C13 C14 1.5(6)
C11 N3 C14 C15 178.6(5)
Fe1' N3 C14 C15 21.4(8)
Fe1 N3 C14 C15 -17.9(8)
C11 N3 C14 C13 -0.6(6)
Fe1' N3 C14 C13 -157.8(4)
Fe1 N3 C14 C13 162.9(4)
C12 C13 C14 N3 -0.6(6)
C12 C13 C14 C15 -179.9(5)
N3 C14 C15 C16 2.5(9)
C13 C14 C15 C16 -178.4(5)
N3 C14 C15 C33 -179.6(5)
C13 C14 C15 C33 -0.5(8)
C14 C15 C16 N4 -2.5(8)
C33 C15 C16 N4 179.5(5)
C14 C15 C16 C17 177.0(5)
C33 C15 C16 C17 -1.0(7)
C19 N4 C16 C15 -179.5(5)
Fe1' N4 C16 C15 -21.5(7)
Fe1 N4 C16 C15 18.0(7)
C19 N4 C16 C17 1.0(6)
Fe1' N4 C16 C17 159.0(4)
Fe1 N4 C16 C17 -161.5(3)
C15 C16 C17 C18 179.7(5)
N4 C16 C17 C18 -0.7(6)
C16 C17 C18 C19 0.2(6)
C16 N4 C19 C20 178.3(5)
Fe1' N4 C19 C20 21.4(8)
Fe1 N4 C19 C20 -19.3(8)
C16 N4 C19 C18 -0.9(6)
Fe1' N4 C19 C18 -157.8(4)
Fe1 N4 C19 C18 161.6(3)
C17 C18 C19 N4 0.4(6)
C17 C18 C19 C20 -178.7(5)
N1 C1 C20 C19 1.9(9)
C2 C1 C20 C19 -177.0(5)
N1 C1 C20 C39 -178.2(5)
C2 C1 C20 C39 3.0(8)
N4 C19 C20 C1 1.6(9)
C18 C19 C20 C1 -179.4(5)
N4 C19 C20 C39 -178.3(5)
C18 C19 C20 C39 0.7(8)
C4 C5 C21 C22 64.0(7)
C6 C5 C21 C22 -114.9(5)
C4 C5 C21 C26 -118.4(6)
C6 C5 C21 C26 62.7(7)
C26 C21 C22 C23 -0.5(7)
C5 C21 C22 C23 177.1(5)
C21 C22 C23 C24 -0.4(8)
C22 C23 C24 C25 0.8(8)
C23 C24 C25 C26 -0.3(8)
C24 C25 C26 C21 -0.7(8)
C22 C21 C26 C25 1.1(8)
C5 C21 C26 C25 -176.6(5)
C9 C10 C27 C32 113.7(6)
C11 C10 C27 C32 -64.5(7)
C9 C10 C27 C28 -66.0(7)
C11 C10 C27 C28 115.7(6)
C32 C27 C28 C29 1.3(8)
C10 C27 C28 C29 -179.0(5)
C27 C28 C29 C30 0.9(9)
C28 C29 C30 C31 -2.8(9)
C29 C30 C31 C32 2.5(9)
C30 C31 C32 C27 -0.3(9)
C28 C27 C32 C31 -1.6(8)
C10 C27 C32 C31 178.6(5)
C16 C15 C33 C34 116.0(5)
C14 C15 C33 C34 -62.0(7)
C16 C15 C33 C38 -62.9(7)
C14 C15 C33 C38 119.1(6)
C38 C33 C34 C35 1.8(8)
C15 C33 C34 C35 -177.1(5)
C33 C34 C35 C36 0.4(8)
C34 C35 C36 C37 -1.7(8)
C35 C36 C37 C38 0.9(8)
C36 C37 C38 C33 1.3(8)
C34 C33 C38 C37 -2.6(8)
C15 C33 C38 C37 176.3(5)
C1 C20 C39 C40 -116.5(6)
C19 C20 C39 C40 63.5(7)
C1 C20 C39 C44 63.6(7)
C19 C20 C39 C44 -116.4(6)
C44 C39 C40 C41 -1.6(8)
C20 C39 C40 C41 178.5(5)
C39 C40 C41 C42 -0.4(8)
C40 C41 C42 C43 1.7(8)
C41 C42 C43 C44 -0.9(9)
C40 C39 C44 C43 2.3(8)
C20 C39 C44 C43 -177.8(5)
C42 C43 C44 C39 -1.1(9)
Fe1 O1 C45 C50 -84.1(13)
Fe1 O1 C45 C46 93.5(12)
O1 C45 C46 C47 -175.9(10)
C50 C45 C46 C47 1.9(15)
O1 C45 C46 F1 2.6(16)
C50 C45 C46 F1 -179.6(9)
F1 C46 C47 C48 -179.6(8)
C45 C46 C47 C48 -1.2(15)
F1 C46 C47 F2 1.6(13)
C45 C46 C47 F2 -179.9(9)
C46 C47 C48 C49 0.7(14)
F2 C47 C48 C49 179.5(8)
C47 C48 C49 F3 178.0(8)
C47 C48 C49 C50 -1.2(12)
F3 C49 C50 F4 1.3(14)
C48 C49 C50 F4 -179.5(9)
F3 C49 C50 C45 -177.0(11)
C48 C49 C50 C45 2.2(16)
O1 C45 C50 F4 -2.9(18)
C46 C45 C50 F4 179.3(10)
O1 C45 C50 C49 175.4(11)
C46 C45 C50 C49 -2.4(17)
Fe1' O1' C45' C46' 83(6)
Fe1' O1' C45' C50' -90(6)
O1' C45' C46' C47' -173(6)
C50' C45' C46' C47' 0(9)
O1' C45' C46' F1' 4(9)
C50' C45' C46' F1' 177(5)
C45' C46' C47' C48' -3(9)
F1' C46' C47' C48' -180(4)
C45' C46' C47' F2' 178(5)
F1' C46' C47' F2' 1(7)
C46' C47' C48' C49' 2(6)
F2' C47' C48' C49' -179(3)
C47' C48' C49' F3' -179(4)
C47' C48' C49' C50' 1(6)
O1' C45' C50' F4' -13(8)
C46' C45' C50' F4' 174(5)
O1' C45' C50' C49' 175(5)
C46' C45' C50' C49' 2(8)
F3' C49' C50' F4' 4(6)
C48' C49' C50' F4' -175(4)
F3' C49' C50' C45' 177(4)
C48' C49' C50' C45' -3(7)
